data_7708257
loop_
_publ_author_name
'L\'opez-L\'opez, Juan-Carlos'
'Bautista, Delia'
'Gonz\'alez-Herrero, Pablo'

_publ_section_title
;
 Luminescent halido(aryl) Pt(iv) complexes obtained via oxidative addition
 of iodobenzene or diaryliodonium salts to bis-cyclometalated Pt(ii)
 precursors
;
_journal_name_full 'Dalton Transactions'
_journal_paper_doi 10.1039/D1DT02349G
_journal_year 2021
_chemical_formula_sum 'C30 H25 Cl N2 Pt'
_chemical_formula_weight 644.06
_space_group_crystal_system monoclinic
_space_group_IT_number 14
_space_group_name_Hall '-P 2yn'
_space_group_name_H-M_alt 'P 1 21/n 1'
_atom_sites_solution_hydrogens geom
_audit_creation_method SHELXL-2016/6
_audit_update_record
;
2021-07-09 deposited with the CCDC.	2021-09-02 downloaded from the CCDC.
;
_cell_angle_alpha 90
_cell_angle_beta 97.0630(10)
_cell_angle_gamma 90
_cell_formula_units_Z 4
_cell_length_a 9.3492(3)
_cell_length_b 18.3426(7)
_cell_length_c 13.7398(5)
_cell_measurement_reflns_used 9969
_cell_measurement_temperature 100(2)
_cell_measurement_theta_max 30.55
_cell_measurement_theta_min 2.22
_cell_volume 2338.34(14)
_computing_cell_refinement 'SAINT V8.40A (Bruker AXS Inc.)'
_computing_data_collection 'APEX3 2019.1_0 (Bruker AXS Inc.)'
_computing_data_reduction 'SAINT V8.40A (Bruker AXS Inc.)'
_computing_molecular_graphics 'Olex2-version 1.2.10'
_computing_publication_material 'Bruker SHELXTL'
_computing_structure_refinement 'SHELXL-2018/1 (Sheldrick, 2018)'
_computing_structure_solution 'SHELXT 2014/5 (Sheldrick, 2014)'
_diffrn_ambient_temperature 100(2)
_diffrn_detector_area_resol_mean 7.40
_diffrn_measured_fraction_theta_full 1.000
_diffrn_measured_fraction_theta_max 1.000
_diffrn_measurement_device_type 'Bruker D8 QUEST PHOTON II CMOS'
_diffrn_measurement_method '\w-scans and phi scans'
_diffrn_radiation_type MoK\a
_diffrn_radiation_wavelength 0.71073
_diffrn_reflns_av_R_equivalents 0.0361
_diffrn_reflns_av_unetI/netI 0.0136
_diffrn_reflns_Laue_measured_fraction_full 1.000
_diffrn_reflns_Laue_measured_fraction_max 1.000
_diffrn_reflns_limit_h_max 12
_diffrn_reflns_limit_h_min -13
_diffrn_reflns_limit_k_max 26
_diffrn_reflns_limit_k_min -26
_diffrn_reflns_limit_l_max 19
_diffrn_reflns_limit_l_min -19
_diffrn_reflns_number 118175
_diffrn_reflns_point_group_measured_fraction_full 1.000
_diffrn_reflns_point_group_measured_fraction_max 1.000
_diffrn_reflns_theta_full 29.000
_diffrn_reflns_theta_max 30.524
_diffrn_reflns_theta_min 1.861
_diffrn_source 'high brilliance microfocus sealed tube '
_exptl_absorpt_coefficient_mu 6.137
_exptl_absorpt_correction_T_max 0.7461
_exptl_absorpt_correction_T_min 0.5863
_exptl_absorpt_correction_type multi-scan
_exptl_absorpt_process_details SADABS-2016/2
_exptl_crystal_colour colourless
_exptl_crystal_density_diffrn 1.829
_exptl_crystal_description prism
_exptl_crystal_F_000 1256
_exptl_crystal_size_max 0.120
_exptl_crystal_size_mid 0.060
_exptl_crystal_size_min 0.040
_refine_diff_density_max 0.847
_refine_diff_density_min -0.653
_refine_diff_density_rms 0.084
_refine_ls_extinction_method none
_refine_ls_goodness_of_fit_ref 1.096
_refine_ls_hydrogen_treatment constr
_refine_ls_matrix_type full
_refine_ls_number_parameters 309
_refine_ls_number_reflns 7157
_refine_ls_number_restraints 0
_refine_ls_restrained_S_all 1.096
_refine_ls_R_factor_all 0.0181
_refine_ls_R_factor_gt 0.0160
_refine_ls_shift/su_max 0.004
_refine_ls_shift/su_mean 0.000
_refine_ls_structure_factor_coef Fsqd
_refine_ls_weighting_details 'w=1/[\s^2^(Fo^2^)+(0.0101P)^2^+3.3758P] where P=(Fo^2^+2Fc^2^)/3'
_refine_ls_weighting_scheme calc
_refine_ls_wR_factor_gt 0.0365
_refine_ls_wR_factor_ref 0.0374
_reflns_Friedel_coverage 0.000
_reflns_number_gt 6735
_reflns_number_total 7157
_reflns_threshold_expression 'I > 2\s(I)'
_cod_data_source_file d1dt02349g2.cif
_cod_data_source_block JCB_18b_0msp_a
_cod_original_sg_symbol_H-M 'P 21/n'
_cod_database_code 7708257
_shelx_shelxl_version_number 2016/6
_shelx_space_group_comment
;
The symmetry employed for this shelxl refinement is uniquely defined
by the following loop, which should always be used as a source of
symmetry information in preference to the above space-group names.
They are only intended as comments.
;
_shelx_estimated_absorpt_t_min 0.526
_shelx_estimated_absorpt_t_max 0.791

loop_
_space_group_symop_operation_xyz
'x, y, z'
'-x+1/2, y+1/2, -z+1/2'
'-x, -y, -z'
'x-1/2, -y-1/2, z-1/2'

loop_
_atom_site_label
_atom_site_type_symbol
_atom_site_fract_x
_atom_site_fract_y
_atom_site_fract_z
_atom_site_U_iso_or_equiv
_atom_site_adp_type
_atom_site_occupancy
_atom_site_site_symmetry_order
_atom_site_calc_flag
_atom_site_refinement_flags_posn
_atom_site_refinement_flags_adp
_atom_site_refinement_flags_occupancy
_atom_site_disorder_assembly
_atom_site_disorder_group
Pt1 Pt 0.76190(2) 0.36106(2) 0.30148(2) 0.01422(2) Uani 1 1 d . . . . .
Cl1 Cl 0.86362(5) 0.24933(3) 0.24050(3) 0.02197(9) Uani 1 1 d . . . . .
N1 N 0.60013(18) 0.29784(9) 0.35985(12) 0.0175(3) Uani 1 1 d . . . . .
C1 C 0.68831(19) 0.44991(10) 0.36554(13) 0.0149(3) Uani 1 1 d . . . . .
N2 N 0.90449(17) 0.36174(9) 0.43427(11) 0.0164(3) Uani 1 1 d . . . . .
C2 C 0.57491(19) 0.49478(10) 0.32773(13) 0.0157(3) Uani 1 1 d . . . . .
H2 H 0.523968 0.484002 0.265237 0.019 Uiso 1 1 calc R U . . .
C3 C 0.5343(2) 0.55531(10) 0.37959(14) 0.0170(3) Uani 1 1 d . . . . .
C4 C 0.6097(2) 0.57048(10) 0.47099(14) 0.0185(3) Uani 1 1 d . . . . .
H4 H 0.583920 0.611808 0.506706 0.022 Uiso 1 1 calc R U . . .
C5 C 0.7220(2) 0.52610(10) 0.51067(14) 0.0178(3) Uani 1 1 d . . . . .
H5 H 0.771796 0.536936 0.573482 0.021 Uiso 1 1 calc R U . . .
C6 C 0.76223(19) 0.46554(10) 0.45876(13) 0.0154(3) Uani 1 1 d . . . . .
C7 C 0.87942(19) 0.41633(10) 0.49672(13) 0.0155(3) Uani 1 1 d . . . . .
C8 C 0.9605(2) 0.42087(11) 0.58886(14) 0.0193(3) Uani 1 1 d . . . . .
H8 H 0.943035 0.458898 0.632819 0.023 Uiso 1 1 calc R U . . .
C9 C 1.0667(2) 0.36952(11) 0.61573(15) 0.0210(4) Uani 1 1 d . . . . .
H9 H 1.122211 0.372082 0.678373 0.025 Uiso 1 1 calc R U . . .
C10 C 1.0916(2) 0.31447(11) 0.55104(14) 0.0200(4) Uani 1 1 d . . . . .
H10 H 1.164225 0.278926 0.568337 0.024 Uiso 1 1 calc R U . . .
C11 C 1.0085(2) 0.31239(10) 0.46075(14) 0.0186(3) Uani 1 1 d . . . . .
H11 H 1.025326 0.274880 0.415849 0.022 Uiso 1 1 calc R U . . .
C12 C 0.4103(2) 0.60327(11) 0.33684(15) 0.0203(4) Uani 1 1 d . . . . .
H12A H 0.448167 0.645757 0.305135 0.030 Uiso 1 1 calc R U . . .
H12B H 0.355887 0.619585 0.389405 0.030 Uiso 1 1 calc R U . . .
H12C H 0.346676 0.575489 0.288324 0.030 Uiso 1 1 calc R U . . .
C21 C 0.6090(2) 0.35957(10) 0.18467(14) 0.0176(3) Uani 1 1 d . . . . .
C22 C 0.6186(2) 0.38661(11) 0.09081(14) 0.0192(3) Uani 1 1 d . . . . .
H22 H 0.706464 0.408051 0.077130 0.023 Uiso 1 1 calc R U . . .
C23 C 0.5029(2) 0.38306(11) 0.01642(14) 0.0209(4) Uani 1 1 d . . . . .
C24 C 0.3750(2) 0.35075(12) 0.03631(16) 0.0241(4) Uani 1 1 d . . . . .
H24 H 0.294376 0.349453 -0.013052 0.029 Uiso 1 1 calc R U . . .
C25 C 0.3641(2) 0.32050(12) 0.12731(15) 0.0238(4) Uani 1 1 d . . . . .
H25 H 0.277290 0.297147 0.139306 0.029 Uiso 1 1 calc R U . . .
C26 C 0.4800(2) 0.32408(11) 0.20163(14) 0.0192(4) Uani 1 1 d . . . . .
C27 C 0.4761(2) 0.29047(10) 0.29805(14) 0.0193(3) Uani 1 1 d . . . . .
C28 C 0.3597(2) 0.25258(12) 0.32821(16) 0.0254(4) Uani 1 1 d . . . . .
H28 H 0.273224 0.246959 0.284759 0.030 Uiso 1 1 calc R U . . .
C29 C 0.3708(2) 0.22328(12) 0.42158(17) 0.0269(4) Uani 1 1 d . . . . .
H29 H 0.292117 0.197328 0.442453 0.032 Uiso 1 1 calc R U . . .
C30 C 0.4971(2) 0.23192(11) 0.48442(16) 0.0245(4) Uani 1 1 d . . . . .
H30 H 0.506481 0.212530 0.549009 0.029 Uiso 1 1 calc R U . . .
C31 C 0.6090(2) 0.26954(11) 0.45059(14) 0.0213(4) Uani 1 1 d . . . . .
H31 H 0.696108 0.275671 0.493330 0.026 Uiso 1 1 calc R U . . .
C32 C 0.5165(3) 0.41335(13) -0.08357(15) 0.0284(4) Uani 1 1 d . . . . .
H32A H 0.447931 0.388657 -0.132401 0.043 Uiso 1 1 calc R U . . .
H32B H 0.614776 0.405452 -0.099220 0.043 Uiso 1 1 calc R U . . .
H32C H 0.495628 0.465726 -0.084328 0.043 Uiso 1 1 calc R U . . .
C41 C 0.9005(2) 0.42681(11) 0.23906(14) 0.0184(3) Uani 1 1 d . . . . .
C42 C 0.8560(2) 0.49361(11) 0.19533(15) 0.0216(4) Uani 1 1 d . . . . .
H42 H 0.758908 0.508787 0.195707 0.026 Uiso 1 1 calc R U . . .
C43 C 0.9501(2) 0.53812(13) 0.15153(16) 0.0284(4) Uani 1 1 d . . . . .
H43 H 0.916472 0.582445 0.121086 0.034 Uiso 1 1 calc R U . . .
C44 C 1.0932(3) 0.51769(15) 0.15234(19) 0.0339(5) Uani 1 1 d . . . . .
H44 H 1.157898 0.547614 0.122021 0.041 Uiso 1 1 calc R U . . .
C45 C 1.1406(2) 0.45331(14) 0.19775(18) 0.0311(5) Uani 1 1 d . . . . .
H45 H 1.238905 0.439592 0.199917 0.037 Uiso 1 1 calc R U . . .
C46 C 1.0451(2) 0.40822(12) 0.24050(16) 0.0240(4) Uani 1 1 d . . . . .
H46 H 1.079600 0.364082 0.271090 0.029 Uiso 1 1 calc R U . . .

loop_
_atom_site_aniso_label
_atom_site_aniso_U_11
_atom_site_aniso_U_22
_atom_site_aniso_U_33
_atom_site_aniso_U_23
_atom_site_aniso_U_13
_atom_site_aniso_U_12
Pt1 0.01495(3) 0.01449(3) 0.01288(3) -0.00139(2) 0.00033(2) 0.00190(2)
Cl1 0.0238(2) 0.0217(2) 0.0192(2) -0.00668(16) -0.00195(16) 0.00516(17)
N1 0.0203(7) 0.0144(7) 0.0178(7) -0.0007(6) 0.0022(6) 0.0017(6)
C1 0.0154(8) 0.0147(8) 0.0150(8) -0.0006(6) 0.0031(6) 0.0002(6)
N2 0.0163(7) 0.0176(7) 0.0150(7) 0.0007(6) 0.0009(5) 0.0013(6)
C2 0.0150(8) 0.0172(8) 0.0149(8) 0.0013(6) 0.0023(6) 0.0009(6)
C3 0.0167(8) 0.0157(8) 0.0194(8) 0.0022(6) 0.0054(7) 0.0005(6)
C4 0.0202(8) 0.0155(8) 0.0207(8) -0.0028(7) 0.0058(7) 0.0003(7)
C5 0.0183(8) 0.0190(8) 0.0162(8) -0.0025(7) 0.0027(6) -0.0018(7)
C6 0.0155(7) 0.0152(8) 0.0156(8) 0.0005(6) 0.0023(6) 0.0001(6)
C7 0.0146(7) 0.0162(8) 0.0158(8) 0.0002(6) 0.0021(6) -0.0014(6)
C8 0.0181(8) 0.0230(9) 0.0163(8) -0.0022(7) 0.0003(6) -0.0007(7)
C9 0.0191(8) 0.0246(9) 0.0185(8) 0.0016(7) -0.0013(7) -0.0012(7)
C10 0.0172(8) 0.0207(9) 0.0213(9) 0.0025(7) -0.0005(7) 0.0008(7)
C11 0.0188(8) 0.0176(8) 0.0192(8) 0.0007(7) 0.0013(7) 0.0025(7)
C12 0.0221(9) 0.0182(8) 0.0215(9) 0.0008(7) 0.0061(7) 0.0029(7)
C21 0.0182(8) 0.0173(8) 0.0167(8) -0.0029(7) -0.0005(6) 0.0020(7)
C22 0.0212(9) 0.0180(8) 0.0177(8) -0.0023(7) 0.0001(7) 0.0012(7)
C23 0.0254(9) 0.0174(8) 0.0184(9) -0.0010(7) -0.0036(7) 0.0023(7)
C24 0.0219(9) 0.0253(10) 0.0233(9) -0.0018(8) -0.0040(7) 0.0022(8)
C25 0.0196(9) 0.0260(10) 0.0248(10) -0.0024(8) -0.0011(7) -0.0007(7)
C26 0.0191(8) 0.0192(9) 0.0190(8) -0.0021(7) 0.0012(7) 0.0016(7)
C27 0.0202(8) 0.0174(8) 0.0202(8) -0.0033(7) 0.0022(7) 0.0005(7)
C28 0.0219(9) 0.0261(10) 0.0279(10) -0.0021(8) 0.0024(8) -0.0025(8)
C29 0.0280(10) 0.0238(10) 0.0307(11) -0.0001(8) 0.0107(9) -0.0035(8)
C30 0.0304(10) 0.0222(9) 0.0218(9) 0.0023(7) 0.0066(8) 0.0015(8)
C31 0.0244(9) 0.0210(9) 0.0185(8) 0.0000(7) 0.0025(7) 0.0019(7)
C32 0.0341(11) 0.0297(11) 0.0196(9) 0.0030(8) -0.0033(8) 0.0007(9)
C41 0.0175(8) 0.0216(9) 0.0159(8) -0.0026(7) 0.0013(6) -0.0009(7)
C42 0.0197(9) 0.0248(9) 0.0201(9) 0.0009(7) 0.0021(7) -0.0011(7)
C43 0.0280(10) 0.0313(11) 0.0258(10) 0.0060(9) 0.0031(8) -0.0058(9)
C44 0.0270(11) 0.0402(13) 0.0358(12) 0.0018(10) 0.0092(9) -0.0096(10)
C45 0.0189(9) 0.0374(12) 0.0384(12) -0.0062(10) 0.0092(9) -0.0001(9)
C46 0.0190(9) 0.0268(10) 0.0262(10) -0.0043(8) 0.0033(7) 0.0029(8)

loop_
_atom_type_symbol
_atom_type_description
_atom_type_scat_dispersion_real
_atom_type_scat_dispersion_imag
_atom_type_scat_source
C C 0.0033 0.0016 'International Tables Vol C Tables 4.2.6.8 and 6.1.1.4'
H H 0.0000 0.0000 'International Tables Vol C Tables 4.2.6.8 and 6.1.1.4'
N N 0.0061 0.0033 'International Tables Vol C Tables 4.2.6.8 and 6.1.1.4'
Pt Pt -1.7033 8.3905 'International Tables Vol C Tables 4.2.6.8 and 6.1.1.4'
Cl Cl 0.1484 0.1585 'International Tables Vol C Tables 4.2.6.8 and 6.1.1.4'

loop_
_geom_angle_atom_site_label_1
_geom_angle_atom_site_label_2
_geom_angle_atom_site_label_3
_geom_angle
_geom_angle_site_symmetry_1
_geom_angle_site_symmetry_3
_geom_angle_publ_flag
C1 Pt1 C21 96.43(7) . . ?
C1 Pt1 C41 88.51(7) . . ?
C21 Pt1 C41 95.66(8) . . ?
C1 Pt1 N2 80.31(7) . . ?
C21 Pt1 N2 173.73(7) . . ?
C41 Pt1 N2 89.63(7) . . ?
C1 Pt1 N1 88.83(7) . . ?
C21 Pt1 N1 79.98(7) . . ?
C41 Pt1 N1 174.60(7) . . ?
N2 Pt1 N1 94.54(6) . . ?
C1 Pt1 Cl1 174.03(5) . . ?
C21 Pt1 Cl1 89.06(5) . . ?
C41 Pt1 Cl1 93.30(6) . . ?
N2 Pt1 Cl1 94.00(4) . . ?
N1 Pt1 Cl1 89.82(4) . . ?
C31 N1 C27 119.53(17) . . ?
C31 N1 Pt1 126.26(14) . . ?
C27 N1 Pt1 114.11(13) . . ?
C2 C1 C6 119.05(16) . . ?
C2 C1 Pt1 126.96(13) . . ?
C6 C1 Pt1 113.99(13) . . ?
C11 N2 C7 120.03(16) . . ?
C11 N2 Pt1 125.80(13) . . ?
C7 N2 Pt1 114.11(12) . . ?
C1 C2 C3 121.48(17) . . ?
C1 C2 H2 119.3 . . ?
C3 C2 H2 119.3 . . ?
C4 C3 C2 118.69(17) . . ?
C4 C3 C12 120.85(17) . . ?
C2 C3 C12 120.46(17) . . ?
C5 C4 C3 120.87(17) . . ?
C5 C4 H4 119.6 . . ?
C3 C4 H4 119.6 . . ?
C4 C5 C6 120.33(17) . . ?
C4 C5 H5 119.8 . . ?
C6 C5 H5 119.8 . . ?
C5 C6 C1 119.57(16) . . ?
C5 C6 C7 123.02(16) . . ?
C1 C6 C7 117.41(16) . . ?
N2 C7 C8 120.02(17) . . ?
N2 C7 C6 114.15(16) . . ?
C8 C7 C6 125.82(17) . . ?
C9 C8 C7 119.52(18) . . ?
C9 C8 H8 120.2 . . ?
C7 C8 H8 120.2 . . ?
C10 C9 C8 119.78(18) . . ?
C10 C9 H9 120.1 . . ?
C8 C9 H9 120.1 . . ?
C11 C10 C9 118.46(18) . . ?
C11 C10 H10 120.8 . . ?
C9 C10 H10 120.8 . . ?
N2 C11 C10 122.17(18) . . ?
N2 C11 H11 118.9 . . ?
C10 C11 H11 118.9 . . ?
C3 C12 H12A 109.5 . . ?
C3 C12 H12B 109.5 . . ?
H12A C12 H12B 109.5 . . ?
C3 C12 H12C 109.5 . . ?
H12A C12 H12C 109.5 . . ?
H12B C12 H12C 109.5 . . ?
C22 C21 C26 117.98(17) . . ?
C22 C21 Pt1 127.70(15) . . ?
C26 C21 Pt1 114.27(14) . . ?
C21 C22 C23 121.86(19) . . ?
C21 C22 H22 119.1 . . ?
C23 C22 H22 119.1 . . ?
C24 C23 C22 118.93(19) . . ?
C24 C23 C32 120.59(18) . . ?
C22 C23 C32 120.47(19) . . ?
C25 C24 C23 120.58(19) . . ?
C25 C24 H24 119.7 . . ?
C23 C24 H24 119.7 . . ?
C24 C25 C26 120.40(19) . . ?
C24 C25 H25 119.8 . . ?
C26 C25 H25 119.8 . . ?
C25 C26 C21 120.11(18) . . ?
C25 C26 C27 122.57(18) . . ?
C21 C26 C27 117.30(17) . . ?
N1 C27 C28 120.06(18) . . ?
N1 C27 C26 114.18(17) . . ?
C28 C27 C26 125.75(18) . . ?
C29 C28 C27 119.8(2) . . ?
C29 C28 H28 120.1 . . ?
C27 C28 H28 120.1 . . ?
C28 C29 C30 119.7(2) . . ?
C28 C29 H29 120.1 . . ?
C30 C29 H29 120.1 . . ?
C31 C30 C29 118.1(2) . . ?
C31 C30 H30 121.0 . . ?
C29 C30 H30 121.0 . . ?
N1 C31 C30 122.83(19) . . ?
N1 C31 H31 118.6 . . ?
C30 C31 H31 118.6 . . ?
C23 C32 H32A 109.5 . . ?
C23 C32 H32B 109.5 . . ?
H32A C32 H32B 109.5 . . ?
C23 C32 H32C 109.5 . . ?
H32A C32 H32C 109.5 . . ?
H32B C32 H32C 109.5 . . ?
C46 C41 C42 117.11(18) . . ?
C46 C41 Pt1 121.09(15) . . ?
C42 C41 Pt1 121.77(14) . . ?
C43 C42 C41 121.8(2) . . ?
C43 C42 H42 119.1 . . ?
C41 C42 H42 119.1 . . ?
C44 C43 C42 119.9(2) . . ?
C44 C43 H43 120.0 . . ?
C42 C43 H43 120.0 . . ?
C45 C44 C43 119.3(2) . . ?
C45 C44 H44 120.4 . . ?
C43 C44 H44 120.4 . . ?
C44 C45 C46 120.6(2) . . ?
C44 C45 H45 119.7 . . ?
C46 C45 H45 119.7 . . ?
C41 C46 C45 121.2(2) . . ?
C41 C46 H46 119.4 . . ?
C45 C46 H46 119.4 . . ?

loop_
_geom_bond_atom_site_label_1
_geom_bond_atom_site_label_2
_geom_bond_distance
_geom_bond_site_symmetry_2
_geom_bond_publ_flag
Pt1 C1 2.0133(18) . ?
Pt1 C21 2.0141(18) . ?
Pt1 C41 2.0354(19) . ?
Pt1 N2 2.1232(15) . ?
Pt1 N1 2.1386(16) . ?
Pt1 Cl1 2.4499(5) . ?
N1 C31 1.344(2) . ?
N1 C27 1.357(2) . ?
C1 C2 1.391(2) . ?
C1 C6 1.408(2) . ?
N2 C11 1.346(2) . ?
N2 C7 1.358(2) . ?
C2 C3 1.397(3) . ?
C2 H2 0.9500 . ?
C3 C4 1.391(3) . ?
C3 C12 1.515(3) . ?
C4 C5 1.386(3) . ?
C4 H4 0.9500 . ?
C5 C6 1.397(3) . ?
C5 H5 0.9500 . ?
C6 C7 1.465(2) . ?
C7 C8 1.396(2) . ?
C8 C9 1.385(3) . ?
C8 H8 0.9500 . ?
C9 C10 1.384(3) . ?
C9 H9 0.9500 . ?
C10 C11 1.381(3) . ?
C10 H10 0.9500 . ?
C11 H11 0.9500 . ?
C12 H12A 0.9800 . ?
C12 H12B 0.9800 . ?
C12 H12C 0.9800 . ?
C21 C22 1.395(3) . ?
C21 C26 1.415(3) . ?
C22 C23 1.396(3) . ?
C22 H22 0.9500 . ?
C23 C24 1.391(3) . ?
C23 C32 1.502(3) . ?
C24 C25 1.383(3) . ?
C24 H24 0.9500 . ?
C25 C26 1.396(3) . ?
C25 H25 0.9500 . ?
C26 C27 1.466(3) . ?
C27 C28 1.396(3) . ?
C28 C29 1.383(3) . ?
C28 H28 0.9500 . ?
C29 C30 1.383(3) . ?
C29 H29 0.9500 . ?
C30 C31 1.381(3) . ?
C30 H30 0.9500 . ?
C31 H31 0.9500 . ?
C32 H32A 0.9800 . ?
C32 H32B 0.9800 . ?
C32 H32C 0.9800 . ?
C41 C46 1.392(3) . ?
C41 C42 1.405(3) . ?
C42 C43 1.390(3) . ?
C42 H42 0.9500 . ?
C43 C44 1.388(3) . ?
C43 H43 0.9500 . ?
C44 C45 1.383(4) . ?
C44 H44 0.9500 . ?
C45 C46 1.398(3) . ?
C45 H45 0.9500 . ?
C46 H46 0.9500 . ?

loop_
_geom_hbond_atom_site_label_D
_geom_hbond_atom_site_label_H
_geom_hbond_atom_site_label_A
_geom_hbond_distance_DH
_geom_hbond_distance_HA
_geom_hbond_distance_DA
_geom_hbond_angle_DHA
_geom_hbond_site_symmetry_A
C11 H11 Cl1 0.95 2.72 3.365(2) 125.5 .
